data_2201212
loop_
_publ_author_name
'McMullen, Sarah E.'
'Hagen, Karl S.'

_publ_section_title
;
 \m-Peroxo-bis[acetonitrilebis(ethylenediamine)cobalt(III)]
 tetratriflate
;
_journal_issue 4
_journal_name_full 'Acta Crystallographica Section E'
_journal_page_first m141
_journal_page_last m143
_journal_paper_doi 10.1107/S160053680200226X
_journal_volume 58
_journal_year 2002
_chemical_formula_iupac '[Co2 (O2) (C2 H3 N)2 (C2 H8 N2)4] (C F3 O3 S)4'
_chemical_formula_moiety '(C12 H38 Co2 N10 O2 4+), (C F3 O3 S 1-)4'
_chemical_formula_sum 'C16 H38 Co2 F12 N10 O14 S4'
_chemical_formula_weight 1068.64
_chemical_name_systematic
;
\m-Peroxo-bis[acetonitrilebis(ethylenediamine)cobalt(III)] tetratriflate
;
_space_group_IT_number 14
_symmetry_cell_setting monoclinic
_symmetry_space_group_name_Hall '-P 2yn'
_symmetry_space_group_name_H-M 'P 1 21/n 1'
_atom_sites_solution_hydrogens geom
_atom_sites_solution_primary direct
_atom_sites_solution_secondary difmap
_cell_angle_alpha 90.00
_cell_angle_beta 97.869(2)
_cell_angle_gamma 90.00
_cell_formula_units_Z 2
_cell_length_a 13.1640(10)
_cell_length_b 8.3883(7)
_cell_length_c 17.939(2)
_cell_measurement_reflns_used 6714
_cell_measurement_temperature 100(2)
_cell_measurement_theta_max 32.2
_cell_measurement_theta_min 2.3
_cell_volume 1962.2(3)
_computing_cell_refinement 'SMART and SAINT'
_computing_data_collection 'SMART (Bruker, 2000)'
_computing_data_reduction 'SAINT (Bruker, 2000)'
_computing_molecular_graphics 'SHELXTL (Bruker, 1997)'
_computing_publication_material SHELXTL
_computing_structure_refinement 'SHELXL97 (Sheldrick, 1997)'
_computing_structure_solution 'SHELXS97 (Sheldrick, 1997)'
_diffrn_ambient_temperature 100(2)
_diffrn_detector_area_resol_mean 8.333
_diffrn_measured_fraction_theta_full 0.996
_diffrn_measured_fraction_theta_max 0.996
_diffrn_measurement_device_type 'Bruker CCD area-detector'
_diffrn_measurement_method \w
_diffrn_radiation_monochromator graphite
_diffrn_radiation_source 'fine-focus sealed tube'
_diffrn_radiation_type MoK\a
_diffrn_radiation_wavelength 0.71073
_diffrn_reflns_av_R_equivalents 0.053
_diffrn_reflns_av_sigmaI/netI 0.0461
_diffrn_reflns_limit_h_max 17
_diffrn_reflns_limit_h_min -17
_diffrn_reflns_limit_k_max 10
_diffrn_reflns_limit_k_min -10
_diffrn_reflns_limit_l_max 23
_diffrn_reflns_limit_l_min -23
_diffrn_reflns_number 17919
_diffrn_reflns_theta_full 27.5
_diffrn_reflns_theta_max 27.5
_diffrn_reflns_theta_min 1.81
_diffrn_standards_decay_% 0
_diffrn_standards_number 0
_exptl_absorpt_coefficient_mu 1.18
_exptl_absorpt_correction_T_max 0.954
_exptl_absorpt_correction_T_min 0.661
_exptl_absorpt_correction_type multi-scan
_exptl_absorpt_process_details '(SADABS; Sheldrick, 2001)'
_exptl_crystal_colour brown
_exptl_crystal_density_diffrn 1.809
_exptl_crystal_density_method 'not measured'
_exptl_crystal_description plate
_exptl_crystal_F_000 1084
_exptl_crystal_size_max .35
_exptl_crystal_size_mid .13
_exptl_crystal_size_min .04
_refine_diff_density_max 1.49
_refine_diff_density_min -0.46
_refine_ls_extinction_method none
_refine_ls_goodness_of_fit_ref 1.04
_refine_ls_hydrogen_treatment refall
_refine_ls_matrix_type full
_refine_ls_number_parameters 338
_refine_ls_number_reflns 4487
_refine_ls_number_restraints 0
_refine_ls_restrained_S_all 1.04
_refine_ls_R_factor_all 0.056
_refine_ls_R_factor_gt 0.040
_refine_ls_shift/su_max <0.001
_refine_ls_shift/su_mean 0.000
_refine_ls_structure_factor_coef Fsqd
_refine_ls_weighting_details 'calc w = 1/[\s^2^(Fo^2^)+(0.0534P)^2^] where P = (Fo^2^+2Fc^2^)/3'
_refine_ls_weighting_scheme calc
_refine_ls_wR_factor_gt 0.095
_refine_ls_wR_factor_ref 0.100
_reflns_number_gt 3403
_reflns_number_total 4487
_reflns_threshold_expression I>2\s(I)
_cod_data_source_file ya6077.cif
_cod_data_source_block I
_cod_depositor_comments
;
The following automatic conversions were performed:
'_symmetry_cell_setting' value 'Monoclinic' changed to 'monoclinic'
according to '/home/saulius/struct/CIF-dictionaries/cif_core.dic'
dictionary named 'cif_core.dic' version 2.4.1 from 2010-06-29.

Automatic conversion script
Id: cif_fix_enum 1527 2010-12-29 10:47:43Z saulius 

The following automatic conversions were performed:

'_symmetry_cell_setting' value 'Monoclinic' changed to 'monoclinic'
according to /home/saulius/struct/CIF-dictionaries/cif_core.dic
dictionary named 'cif_core.dic' version 2.4.1 from 2010-06-29.

Automatic conversion script
Id: cif_fix_values 1715 2011-07-08 13:25:40Z adriana 
;
_cod_original_sg_symbol_H-M 'P 21/n'
_cod_database_code 2201212
_cod_database_fobs_code 2201212

loop_
_symmetry_equiv_pos_as_xyz
'x, y, z'
'-x+1/2, y+1/2, -z+1/2'
'-x, -y, -z'
'x-1/2, -y-1/2, z-1/2'

loop_
_atom_site_label
_atom_site_fract_x
_atom_site_fract_y
_atom_site_fract_z
_atom_site_U_iso_or_equiv
_atom_site_adp_type
_atom_site_calc_flag
_atom_site_refinement_flags
_atom_site_occupancy
_atom_site_disorder_assembly
_atom_site_disorder_group
_atom_site_type_symbol
Co1 0.95240(3) 0.47270(4) 0.614997(19) 0.01424(11) Uani d . 1 . . Co
N1 0.87235(17) 0.6585(3) 0.57791(14) 0.0188(5) Uani d . 1 . . N
H1C 0.8891(19) 0.742(3) 0.6075(15) 0.011(7) Uiso d . 1 . . H
H1D 0.887(2) 0.674(4) 0.5330(18) 0.030(9) Uiso d . 1 . . H
N2 0.82478(17) 0.3506(3) 0.59154(13) 0.0184(5) Uani d . 1 . . N
H2C 0.829(2) 0.252(4) 0.5700(16) 0.027(8) Uiso d . 1 . . H
H2D 0.797(2) 0.324(4) 0.6311(18) 0.032(9) Uiso d . 1 . . H
N3 1.07747(17) 0.5956(3) 0.63948(14) 0.0210(5) Uani d . 1 . . N
H3C 1.084(2) 0.649(4) 0.6009(19) 0.033(9) Uiso d . 1 . . H
H3D 1.074(2) 0.669(4) 0.6781(18) 0.028(8) Uiso d . 1 . . H
N4 1.03347(19) 0.2871(3) 0.65166(14) 0.0203(5) Uani d . 1 . . N
H4C 1.004(2) 0.226(3) 0.6725(16) 0.016(8) Uiso d . 1 . . H
H4D 1.057(2) 0.245(4) 0.6161(18) 0.027(9) Uiso d . 1 . . H
N5 0.91739(17) 0.5045(2) 0.71539(12) 0.0165(5) Uani d . 1 . . N
O1 0.98294(14) 0.4264(2) 0.51833(10) 0.0179(4) Uani d . 1 . . O
C1 0.7616(2) 0.6199(3) 0.57373(17) 0.0235(6) Uani d . 1 . . C
H1A 0.722(2) 0.695(3) 0.5432(16) 0.023(8) Uiso d . 1 . . H
H1B 0.740(2) 0.625(3) 0.6209(16) 0.015(7) Uiso d . 1 . . H
C1S 0.6427(2) 0.0119(3) 0.43952(18) 0.0277(7) Uani d . 1 . . C
C2 0.7480(2) 0.4502(3) 0.54432(16) 0.0227(6) Uani d . 1 . . C
H2A 0.678(2) 0.412(3) 0.5469(15) 0.017(7) Uiso d . 1 . . H
H2B 0.764(2) 0.441(3) 0.4952(16) 0.011(7) Uiso d . 1 . . H
C2S 1.0129(2) 0.9958(4) 0.84590(19) 0.0323(7) Uani d . 1 . . C
C3 1.1653(2) 0.4865(4) 0.66262(18) 0.0249(6) Uani d . 1 . . C
H3A 1.215(2) 0.544(3) 0.6899(18) 0.026(8) Uiso d . 1 . . H
H3B 1.192(2) 0.460(3) 0.6205(18) 0.019(7) Uiso d . 1 . . H
C4 1.1261(2) 0.3428(4) 0.70069(16) 0.0248(6) Uani d . 1 . . C
H4A 1.177(2) 0.263(4) 0.7093(16) 0.031(8) Uiso d . 1 . . H
H4B 1.107(2) 0.369(3) 0.7438(16) 0.016(7) Uiso d . 1 . . H
C5 0.8905(2) 0.5083(3) 0.77336(15) 0.0173(5) Uani d . 1 . . C
C6 0.8576(2) 0.5081(4) 0.84776(16) 0.0243(6) Uani d . 1 . . C
H6A 0.880(3) 0.403(4) 0.8718(19) 0.044(10) Uiso d . 1 . . H
H6B 0.784(3) 0.528(4) 0.839(2) 0.047(11) Uiso d . 1 . . H
H6C 0.897(3) 0.598(4) 0.876(2) 0.050(11) Uiso d . 1 . . H
S1 0.78269(6) 0.00307(8) 0.45621(4) 0.02356(17) Uani d . 1 . . S
S2 0.91535(5) 0.96188(8) 0.76462(4) 0.01970(16) Uani d . 1 . . S
O2 0.80552(16) 0.0201(2) 0.53733(12) 0.0301(5) Uani d . 1 . . O
O3 0.81203(17) 0.1364(3) 0.41367(14) 0.0426(6) Uani d . 1 . . O
O4 0.80549(15) -0.1526(2) 0.42878(11) 0.0271(5) Uani d . 1 . . O
O5 0.88520(15) 1.1223(2) 0.74171(12) 0.0272(5) Uani d . 1 . . O
O6 0.83780(15) 0.8702(2) 0.79523(11) 0.0261(4) Uani d . 1 . . O
O7 0.97052(17) 0.8776(2) 0.71217(12) 0.0360(5) Uani d . 1 . . O
F1 0.60858(14) 0.1520(2) 0.46152(13) 0.0497(6) Uani d . 1 . . F
F2 0.60654(16) -0.0094(3) 0.36709(11) 0.0493(6) Uani d . 1 . . F
F3 0.59947(12) -0.10182(19) 0.47735(9) 0.0277(4) Uani d . 1 . . F
F4 0.97413(15) 1.0742(3) 0.90026(11) 0.0528(6) Uani d . 1 . . F
F5 1.09024(13) 1.0846(2) 0.82679(11) 0.0409(5) Uani d . 1 . . F
F6 1.05254(19) 0.8615(3) 0.87451(14) 0.0733(8) Uani d . 1 . . F

loop_
_atom_site_aniso_label
_atom_site_aniso_U_11
_atom_site_aniso_U_22
_atom_site_aniso_U_33
_atom_site_aniso_U_12
_atom_site_aniso_U_13
_atom_site_aniso_U_23
Co1 0.01937(19) 0.01210(18) 0.01308(18) -0.00017(13) 0.00877(13) 0.00023(13)
N1 0.0249(12) 0.0147(11) 0.0188(12) 0.0002(9) 0.0107(10) 0.0005(10)
N2 0.0238(12) 0.0159(11) 0.0175(12) -0.0028(9) 0.0102(10) -0.0018(9)
N3 0.0256(13) 0.0207(12) 0.0192(12) -0.0040(9) 0.0123(10) -0.0024(10)
N4 0.0263(13) 0.0194(12) 0.0183(12) 0.0013(10) 0.0141(10) 0.0021(10)
N5 0.0211(11) 0.0125(11) 0.0168(11) -0.0003(8) 0.0053(9) -0.0002(8)
O1 0.0280(10) 0.0134(9) 0.0149(9) -0.0018(7) 0.0131(8) -0.0001(7)
C1 0.0213(14) 0.0228(15) 0.0286(16) 0.0057(11) 0.0117(12) 0.0052(12)
C1S 0.0295(16) 0.0245(15) 0.0294(16) 0.0028(12) 0.0045(13) 0.0060(12)
C2 0.0205(14) 0.0286(16) 0.0203(15) -0.0009(12) 0.0077(11) -0.0004(12)
C2S 0.0267(16) 0.0337(18) 0.0358(18) -0.0033(12) 0.0017(14) 0.0077(14)
C3 0.0205(14) 0.0318(16) 0.0235(15) -0.0014(12) 0.0070(12) -0.0044(13)
C4 0.0273(15) 0.0342(17) 0.0139(14) 0.0063(13) 0.0072(12) 0.0006(12)
C5 0.0198(13) 0.0142(13) 0.0184(13) 0.0002(10) 0.0045(10) 0.0003(10)
C6 0.0312(16) 0.0266(16) 0.0175(14) 0.0005(12) 0.0119(12) 0.0011(12)
S1 0.0255(4) 0.0192(4) 0.0277(4) -0.0005(3) 0.0102(3) 0.0002(3)
S2 0.0223(3) 0.0162(3) 0.0227(3) -0.0011(3) 0.0104(3) 0.0000(3)
O2 0.0316(12) 0.0278(11) 0.0314(12) -0.0005(9) 0.0063(9) -0.0089(9)
O3 0.0387(13) 0.0385(13) 0.0538(16) -0.0055(10) 0.0176(11) 0.0166(11)
O4 0.0353(12) 0.0247(11) 0.0247(11) 0.0028(9) 0.0161(9) -0.0056(8)
O5 0.0260(11) 0.0200(10) 0.0363(12) -0.0009(8) 0.0067(9) 0.0071(9)
O6 0.0281(11) 0.0215(10) 0.0316(11) -0.0057(8) 0.0145(9) 0.0008(9)
O7 0.0412(13) 0.0302(12) 0.0425(13) -0.0048(10) 0.0264(11) -0.0099(10)
F1 0.0362(11) 0.0256(10) 0.0891(17) 0.0111(8) 0.0146(11) 0.0045(10)
F2 0.0410(12) 0.0779(16) 0.0270(10) -0.0075(10) -0.0026(9) 0.0205(10)
F3 0.0255(9) 0.0320(9) 0.0269(9) -0.0012(7) 0.0075(7) 0.0050(7)
F4 0.0451(12) 0.0852(16) 0.0304(11) -0.0267(11) 0.0135(9) -0.0165(11)
F5 0.0212(9) 0.0542(12) 0.0480(12) -0.0091(8) 0.0071(8) 0.0023(10)
F6 0.0690(16) 0.0571(15) 0.0842(18) 0.0029(12) -0.0241(14) 0.0390(13)

loop_
_atom_type_symbol
_atom_type_description
_atom_type_scat_dispersion_real
_atom_type_scat_dispersion_imag
_atom_type_scat_source
C C 0.0033 0.0016 'International Tables Vol C Tables 4.2.6.8 and 6.1.1.4'
H H 0.0000 0.0000 'International Tables Vol C Tables 4.2.6.8 and 6.1.1.4'
N N 0.0061 0.0033 'International Tables Vol C Tables 4.2.6.8 and 6.1.1.4'
O O 0.0106 0.0060 'International Tables Vol C Tables 4.2.6.8 and 6.1.1.4'
F F 0.0171 0.0103 'International Tables Vol C Tables 4.2.6.8 and 6.1.1.4'
S S 0.1246 0.1234 'International Tables Vol C Tables 4.2.6.8 and 6.1.1.4'
Co Co 0.3494 0.9721 'International Tables Vol C Tables 4.2.6.8 and 6.1.1.4'

loop_
_geom_angle_atom_site_label_1
_geom_angle_atom_site_label_2
_geom_angle_atom_site_label_3
_geom_angle_site_symmetry_1
_geom_angle
O1 Co1 N5 . 175.78(8)
O1 Co1 N3 . 92.10(9)
N5 Co1 N3 . 91.08(10)
O1 Co1 N1 . 91.39(9)
N5 Co1 N1 . 91.20(9)
N3 Co1 N1 . 93.13(10)
O1 Co1 N4 . 88.27(9)
N5 Co1 N4 . 89.16(10)
N3 Co1 N4 . 86.55(11)
N1 Co1 N4 . 179.52(11)
O1 Co1 N2 . 88.82(9)
N5 Co1 N2 . 88.03(9)
N3 Co1 N2 . 178.98(10)
N1 Co1 N2 . 86.39(10)
N4 Co1 N2 . 93.93(10)
C1 N1 Co1 . 108.92(17)
C1 N1 H1C . 111.4(17)
Co1 N1 H1C . 110.2(17)
C1 N1 H1D . 109(2)
Co1 N1 H1D . 105(2)
H1C N1 H1D . 112(3)
C2 N2 Co1 . 108.95(17)
C2 N2 H2C . 110.3(18)
Co1 N2 H2C . 117.2(18)
C2 N2 H2D . 106(2)
Co1 N2 H2D . 114(2)
H2C N2 H2D . 100(3)
C3 N3 Co1 . 109.79(18)
C3 N3 H3C . 113(2)
Co1 N3 H3C . 106(2)
C3 N3 H3D . 108.2(19)
Co1 N3 H3D . 113.1(18)
H3C N3 H3D . 106(3)
C4 N4 Co1 . 108.48(18)
C4 N4 H4C . 110(2)
Co1 N4 H4C . 114(2)
C4 N4 H4D . 103(2)
Co1 N4 H4D . 109(2)
H4C N4 H4D . 111(3)
C5 N5 Co1 . 172.5(2)
O1 O1 Co1 3_766 110.57(16)
N1 C1 C2 . 106.9(2)
N1 C1 H1A . 109.9(17)
C2 C1 H1A . 113.4(17)
N1 C1 H1B . 111.3(17)
C2 C1 H1B . 108.6(17)
H1A C1 H1B . 107(2)
F2 C1S F1 . 108.4(2)
F2 C1S F3 . 106.1(2)
F1 C1S F3 . 107.0(2)
F2 C1S S1 . 111.8(2)
F1 C1S S1 . 111.1(2)
F3 C1S S1 . 112.11(19)
N2 C2 C1 . 106.8(2)
N2 C2 H2A . 111.1(16)
C1 C2 H2A . 110.8(16)
N2 C2 H2B . 105.7(16)
C1 C2 H2B . 111.8(16)
H2A C2 H2B . 110(2)
F6 C2S F4 . 107.9(3)
F6 C2S F5 . 107.5(3)
F4 C2S F5 . 107.0(3)
F6 C2S S2 . 112.1(2)
F4 C2S S2 . 111.3(2)
F5 C2S S2 . 110.9(2)
N3 C3 C4 . 108.4(2)
N3 C3 H3A . 107.6(19)
C4 C3 H3A . 116.6(19)
N3 C3 H3B . 106.9(18)
C4 C3 H3B . 112.2(18)
H3A C3 H3B . 105(3)
N4 C4 C3 . 106.8(2)
N4 C4 H4A . 112.6(18)
C3 C4 H4A . 111.0(19)
N4 C4 H4B . 107.4(18)
C3 C4 H4B . 110.6(18)
H4A C4 H4B . 108(2)
N5 C5 C6 . 178.1(3)
C5 C6 H6A . 107(2)
C5 C6 H6B . 106(2)
H6A C6 H6B . 116(3)
C5 C6 H6C . 105(2)
H6A C6 H6C . 110(3)
H6B C6 H6C . 112(3)
O3 S1 O4 . 116.12(13)
O3 S1 O2 . 114.97(14)
O4 S1 O2 . 114.02(12)
O3 S1 C1S . 102.69(14)
O4 S1 C1S . 103.50(13)
O2 S1 C1S . 103.06(14)
O6 S2 O5 . 114.98(12)
O6 S2 O7 . 115.49(12)
O5 S2 O7 . 114.31(13)
O6 S2 C2S . 103.61(13)
O5 S2 C2S . 102.54(13)
O7 S2 C2S . 103.54(15)

loop_
_geom_bond_atom_site_label_1
_geom_bond_atom_site_label_2
_geom_bond_site_symmetry_2
_geom_bond_distance
_geom_bond_publ_flag
Co1 O1 . 1.8736(17) ?
Co1 N5 . 1.938(2) ?
Co1 N3 . 1.941(2) ?
Co1 N1 . 1.947(2) ?
Co1 N4 . 1.950(2) ?
Co1 N2 . 1.963(2) ?
N1 C1 . 1.485(4) ?
N1 H1C . 0.89(3) ?
N1 H1D . 0.87(3) ?
N2 C2 . 1.485(4) ?
N2 H2C . 0.92(3) ?
N2 H2D . 0.87(3) ?
N3 C3 . 1.489(4) ?
N3 H3C . 0.84(3) ?
N3 H3D . 0.93(3) ?
N4 C4 . 1.478(4) ?
N4 H4C . 0.77(3) ?
N4 H4D . 0.83(3) ?
N5 C5 . 1.144(3) ?
O1 O1 3_766 1.496(3) ?
C1 C2 . 1.520(4) ?
C1 H1A . 0.95(3) ?
C1 H1B . 0.93(3) ?
C1S F2 . 1.333(4) ?
C1S F1 . 1.336(3) ?
C1S F3 . 1.342(3) ?
C1S S1 . 1.827(3) ?
C2 H2A . 0.98(3) ?
C2 H2B . 0.94(3) ?
C2S F6 . 1.316(4) ?
C2S F4 . 1.334(4) ?
C2S F5 . 1.343(3) ?
C2S S2 . 1.828(3) ?
C3 C4 . 1.511(4) ?
C3 H3A . 0.90(3) ?
C3 H3B . 0.90(3) ?
C4 H4A . 0.95(3) ?
C4 H4B . 0.87(3) ?
C5 C6 . 1.459(4) ?
C6 H6A . 1.01(3) ?
C6 H6B . 0.97(4) ?
C6 H6C . 1.01(4) ?
S1 O3 . 1.436(2) ?
S1 O4 . 1.4417(19) ?
S1 O2 . 1.452(2) ?
S2 O6 . 1.4451(19) ?
S2 O5 . 1.446(2) ?
S2 O7 . 1.449(2) ?

loop_
_geom_hbond_atom_site_label_D
_geom_hbond_atom_site_label_H
_geom_hbond_atom_site_label_A
_geom_hbond_site_symmetry_A
_geom_hbond_distance_DH
_geom_hbond_distance_HA
_geom_hbond_distance_DA
_geom_hbond_angle_DHA
N1 H1C O7 . 0.89(3) 2.33(3) 3.162(3) 157(2)
N1 H1D O1 3_766 0.87(3) 2.22(3) 2.832(3) 128(3)
N1 H1D O4 1_565 0.87(3) 2.49(3) 3.130(3) 131(3)
N2 H2C O2 . 0.92(3) 2.04(3) 2.937(3) 164(3)
N2 H2D O6 2_646 0.87(3) 2.38(3) 3.150(3) 147(3)
N3 H3C O1 3_766 0.84(3) 2.29(3) 2.840(3) 123(3)
N3 H3C O3 3_766 0.84(3) 2.29(3) 2.908(3) 130(3)
N3 H3D O7 . 0.93(3) 2.35(3) 3.127(3) 141(2)
N4 H4C O5 1_545 0.77(3) 2.30(3) 3.032(3) 160(3)
N4 H4D O4 3_756 0.83(3) 2.22(3) 2.947(3) 147(3)

loop_
_geom_torsion_atom_site_label_1
_geom_torsion_atom_site_label_2
_geom_torsion_atom_site_label_3
_geom_torsion_atom_site_label_4
_geom_torsion_site_symmetry_4
_geom_torsion
O1 Co1 N1 C1 . 104.30(18)
N5 Co1 N1 C1 . -72.37(19)
N3 Co1 N1 C1 . -163.52(19)
N2 Co1 N1 C1 . 15.58(18)
O1 Co1 N2 C2 . -78.47(17)
N5 Co1 N2 C2 . 104.33(18)
N1 Co1 N2 C2 . 13.00(18)
N4 Co1 N2 C2 . -166.65(18)
O1 Co1 N3 C3 . -81.52(18)
N5 Co1 N3 C3 . 95.71(19)
N1 Co1 N3 C3 . -173.03(19)
N4 Co1 N3 C3 . 6.62(19)
O1 Co1 N4 C4 . 112.44(18)
N5 Co1 N4 C4 . -70.90(18)
N3 Co1 N4 C4 . 20.24(19)
N2 Co1 N4 C4 . -158.86(18)
N3 Co1 O1 O1 3_766 -46.18(19)
N1 Co1 O1 O1 3_766 47.01(18)
N4 Co1 O1 O1 3_766 -132.65(19)
N2 Co1 O1 O1 3_766 133.38(18)
Co1 N1 C1 C2 . -40.1(3)
Co1 N2 C2 C1 . -37.9(2)
N1 C1 C2 N2 . 50.9(3)
Co1 N3 C3 C4 . -31.6(3)
Co1 N4 C4 C3 . -42.0(3)
N3 C3 C4 N4 . 48.0(3)
F2 C1S S1 O3 . 63.2(2)
F1 C1S S1 O3 . -58.1(2)
F3 C1S S1 O3 . -177.8(2)
F2 C1S S1 O4 . -58.0(2)
F1 C1S S1 O4 . -179.3(2)
F3 C1S S1 O4 . 61.0(2)
F2 C1S S1 O2 . -177.06(19)
F1 C1S S1 O2 . 61.6(2)
F3 C1S S1 O2 . -58.0(2)
F6 C2S S2 O6 . 61.6(3)
F4 C2S S2 O6 . -59.4(2)
F5 C2S S2 O6 . -178.3(2)
F6 C2S S2 O5 . -178.5(2)
F4 C2S S2 O5 . 60.6(2)
F5 C2S S2 O5 . -58.4(2)
F6 C2S S2 O7 . -59.3(3)
F4 C2S S2 O7 . 179.7(2)
F5 C2S S2 O7 . 60.7(2)
